data_2211832
loop_
_publ_author_name
'Song-Qing Wang'
'Hong-Mei Zhao'
'Xiu-Jie Liu'

_publ_section_title
;
 1-(4-Benzyloxyphenyl)-2-bromopropan-1-one
;
_journal_coeditor_code HB2226
_journal_issue 1
_journal_name_full 'Acta Crystallographica Section E'
_journal_page_first o151
_journal_page_last o152
_journal_paper_doi 10.1107/S1600536806051968
_journal_volume 63
_journal_year 2007
_chemical_formula_iupac 'C16 H15 Br O2'
_chemical_formula_moiety 'C16 H15 Br O2'
_chemical_formula_sum 'C16 H15 Br O2'
_chemical_formula_weight 319.19
_chemical_melting_point 353
_chemical_name_systematic
;
1-(4-Benzyloxyphenyl)-2-bromopropan-1-one
;
_space_group_IT_number 14
_symmetry_cell_setting monoclinic
_symmetry_space_group_name_Hall '-P 2yn'
_symmetry_space_group_name_H-M 'P 1 21/n 1'
_atom_sites_solution_hydrogens geom
_atom_sites_solution_primary direct
_atom_sites_solution_secondary difmap
_cell_angle_alpha 90.00
_cell_angle_beta 90.861(8)
_cell_angle_gamma 90.00
_cell_formula_units_Z 4
_cell_length_a 4.9306(10)
_cell_length_b 9.7622(14)
_cell_length_c 29.912(6)
_cell_measurement_reflns_used 2050
_cell_measurement_temperature 293(2)
_cell_measurement_theta_max 27.8
_cell_measurement_theta_min 2.2
_cell_volume 1439.6(5)
_computing_cell_refinement CrystalClear
_computing_data_collection 'CrystalClear (Rigaku/MSC, 2005)'
_computing_data_reduction CrystalClear
_computing_molecular_graphics 'SHELXTL (Bruker, 1997)'
_computing_publication_material 'CrystalStructure (Rigaku/MSC, 2005)'
_computing_structure_refinement 'SHELXL97 (Sheldrick, 1997)'
_computing_structure_solution 'SHELXS97 (Sheldrick, 1997)'
_diffrn_ambient_temperature 293(2)
_diffrn_detector_area_resol_mean 7.31
_diffrn_measured_fraction_theta_full 0.977
_diffrn_measured_fraction_theta_max 0.977
_diffrn_measurement_device_type 'Rigaku Saturn'
_diffrn_measurement_method \w
_diffrn_radiation_monochromator confocal
_diffrn_radiation_source 'rotating anode'
_diffrn_radiation_type MoK\a
_diffrn_radiation_wavelength 0.71070
_diffrn_reflns_av_R_equivalents 0.0484
_diffrn_reflns_av_sigmaI/netI 0.0442
_diffrn_reflns_limit_h_max 6
_diffrn_reflns_limit_h_min -6
_diffrn_reflns_limit_k_max 12
_diffrn_reflns_limit_k_min -12
_diffrn_reflns_limit_l_max 35
_diffrn_reflns_limit_l_min -39
_diffrn_reflns_number 11828
_diffrn_reflns_theta_full 27.84
_diffrn_reflns_theta_max 27.84
_diffrn_reflns_theta_min 2.19
_exptl_absorpt_coefficient_mu 2.850
_exptl_absorpt_correction_T_max 0.628
_exptl_absorpt_correction_T_min 0.548
_exptl_absorpt_correction_type multi-scan
_exptl_absorpt_process_details '(CrystalClear; Rigaku/MSC, 2005)'
_exptl_crystal_colour colourless
_exptl_crystal_density_diffrn 1.473
_exptl_crystal_density_method 'not measured'
_exptl_crystal_description prism
_exptl_crystal_F_000 648
_exptl_crystal_size_max 0.24
_exptl_crystal_size_mid 0.20
_exptl_crystal_size_min 0.18
_refine_diff_density_max 0.302
_refine_diff_density_min -0.506
_refine_ls_extinction_coef 0.0138(18)
_refine_ls_extinction_expression Fc^*^=kFc[1+0.001xFc^2^\l^3^/sin(2\q)]^-1/4^
_refine_ls_extinction_method SHELXL97
_refine_ls_goodness_of_fit_ref 1.088
_refine_ls_hydrogen_treatment constr
_refine_ls_matrix_type full
_refine_ls_number_parameters 175
_refine_ls_number_reflns 3359
_refine_ls_number_restraints 0
_refine_ls_restrained_S_all 1.088
_refine_ls_R_factor_all 0.0875
_refine_ls_R_factor_gt 0.0566
_refine_ls_shift/su_max 0.000
_refine_ls_shift/su_mean 0.000
_refine_ls_structure_factor_coef Fsqd
_refine_ls_weighting_details 'calc w=1/[\s^2^(Fo^2^)+(0.063P)^2^] where P=(Fo^2^+2Fc^2^)/3'
_refine_ls_weighting_scheme calc
_refine_ls_wR_factor_gt 0.1254
_refine_ls_wR_factor_ref 0.1402
_reflns_number_gt 2354
_reflns_number_total 3359
_reflns_threshold_expression I>2\s(I)
_cod_data_source_file hb2226.cif
_cod_data_source_block I
_cod_original_sg_symbol_H-M 'P 21/n'
_cod_database_code 2211832
_cod_database_fobs_code 2211832

loop_
_symmetry_equiv_pos_as_xyz
'x, y, z'
'-x+1/2, y+1/2, -z+1/2'
'-x, -y, -z'
'x-1/2, -y-1/2, z-1/2'

loop_
_atom_site_type_symbol
_atom_site_label
_atom_site_fract_x
_atom_site_fract_y
_atom_site_fract_z
_atom_site_U_iso_or_equiv
_atom_site_adp_type
_atom_site_calc_flag
_atom_site_refinement_flags
_atom_site_occupancy
Br Br1 0.65291(8) 0.53738(4) 0.136899(13) 0.0718(2) Uani d . 1
O O1 0.6434(6) 0.9058(3) 0.14627(8) 0.0742(8) Uani d . 1
O O2 0.2810(5) 0.7752(3) 0.34241(7) 0.0627(7) Uani d . 1
C C1 1.0177(8) 0.7438(5) 0.10542(13) 0.0755(12) Uani d . 1
H H1A 1.1151 0.6687 0.0926 0.113 Uiso calc R 1
H H1B 1.1411 0.8176 0.1118 0.113 Uiso calc R 1
H H1C 0.8802 0.7745 0.0847 0.113 Uiso calc R 1
C C2 0.8857(7) 0.6974(4) 0.14852(11) 0.0555(9) Uani d . 1
H H2 1.0275 0.6724 0.1703 0.067 Uiso calc R 1
C C3 0.7027(7) 0.8050(3) 0.16880(11) 0.0522(8) Uani d . 1
C C4 0.5971(7) 0.7896(3) 0.21435(10) 0.0457(7) Uani d . 1
C C5 0.3966(7) 0.8782(3) 0.22865(11) 0.0527(8) Uani d . 1
H H5 0.3295 0.9444 0.2090 0.063 Uiso calc R 1
C C6 0.2946(7) 0.8707(4) 0.27102(11) 0.0572(9) Uani d . 1
H H6 0.1583 0.9305 0.2797 0.069 Uiso calc R 1
C C7 0.3953(7) 0.7735(3) 0.30104(11) 0.0511(8) Uani d . 1
C C8 0.5968(8) 0.6842(3) 0.28768(11) 0.0551(9) Uani d . 1
H H8 0.6664 0.6195 0.3076 0.066 Uiso calc R 1
C C9 0.6936(7) 0.6919(3) 0.24482(11) 0.0531(8) Uani d . 1
H H9 0.8265 0.6305 0.2359 0.064 Uiso calc R 1
C C10 0.3926(9) 0.6852(5) 0.37592(12) 0.0724(12) Uani d . 1
H H10A 0.5865 0.6999 0.3790 0.087 Uiso calc R 1
H H10B 0.3618 0.5905 0.3674 0.087 Uiso calc R 1
C C11 0.2556(8) 0.7156(4) 0.41923(11) 0.0575(9) Uani d . 1
C C12 0.3300(9) 0.8280(4) 0.44412(13) 0.0743(12) Uani d . 1
H H12 0.4650 0.8858 0.4337 0.089 Uiso calc R 1
C C13 0.2095(10) 0.8565(5) 0.48398(15) 0.0853(13) Uani d . 1
H H13 0.2627 0.9332 0.5003 0.102 Uiso calc R 1
C C14 0.0139(11) 0.7737(6) 0.49962(14) 0.0871(14) Uani d . 1
H H14 -0.0674 0.7933 0.5267 0.104 Uiso calc R 1
C C15 -0.0657(10) 0.6600(5) 0.47553(17) 0.0884(14) Uani d . 1
H H15 -0.2009 0.6030 0.4863 0.106 Uiso calc R 1
C C16 0.0558(9) 0.6309(5) 0.43530(14) 0.0757(11) Uani d . 1
H H16 0.0027 0.5541 0.4190 0.091 Uiso calc R 1

loop_
_atom_site_aniso_label
_atom_site_aniso_U_11
_atom_site_aniso_U_22
_atom_site_aniso_U_33
_atom_site_aniso_U_12
_atom_site_aniso_U_13
_atom_site_aniso_U_23
Br1 0.0851(4) 0.0545(3) 0.0762(3) -0.00162(19) 0.0148(2) -0.01175(18)
O1 0.109(2) 0.0579(16) 0.0555(15) 0.0118(15) 0.0109(15) 0.0134(13)
O2 0.0797(18) 0.0657(17) 0.0430(13) 0.0220(13) 0.0086(12) 0.0042(11)
C1 0.074(3) 0.093(3) 0.061(2) -0.003(2) 0.022(2) -0.001(2)
C2 0.054(2) 0.062(2) 0.0504(19) -0.0019(17) 0.0036(16) 0.0038(16)
C3 0.059(2) 0.0484(19) 0.0492(19) -0.0071(16) -0.0021(16) 0.0010(15)
C4 0.0533(19) 0.0411(16) 0.0428(17) -0.0015(14) -0.0002(14) 0.0000(13)
C5 0.061(2) 0.0484(19) 0.0483(19) 0.0071(16) -0.0030(16) 0.0056(15)
C6 0.064(2) 0.052(2) 0.055(2) 0.0129(17) 0.0013(17) 0.0015(16)
C7 0.060(2) 0.052(2) 0.0421(17) -0.0003(16) 0.0019(15) -0.0041(14)
C8 0.070(2) 0.0475(19) 0.0474(19) 0.0059(17) 0.0025(17) 0.0066(15)
C9 0.060(2) 0.0500(19) 0.0489(19) 0.0096(16) 0.0045(16) 0.0022(15)
C10 0.104(3) 0.068(3) 0.0450(19) 0.029(2) 0.007(2) 0.0042(18)
C11 0.076(3) 0.055(2) 0.0423(18) 0.0115(18) 0.0026(17) 0.0060(15)
C12 0.095(3) 0.062(2) 0.066(2) -0.004(2) 0.017(2) -0.009(2)
C13 0.107(4) 0.082(3) 0.068(3) 0.000(3) 0.011(3) -0.020(2)
C14 0.098(4) 0.106(4) 0.057(3) 0.024(3) 0.018(2) -0.003(2)
C15 0.085(3) 0.093(4) 0.088(3) 0.001(3) 0.022(3) 0.016(3)
C16 0.091(3) 0.070(3) 0.066(3) 0.001(2) -0.003(2) -0.002(2)

loop_
_atom_type_symbol
_atom_type_description
_atom_type_scat_dispersion_real
_atom_type_scat_dispersion_imag
_atom_type_scat_source
C C 0.0033 0.0016 'International Tables Vol C Tables 4.2.6.8 and 6.1.1.4'
H H 0.0000 0.0000 'International Tables Vol C Tables 4.2.6.8 and 6.1.1.4'
O O 0.0106 0.0060 'International Tables Vol C Tables 4.2.6.8 and 6.1.1.4'
Br Br -0.2901 2.4595 'International Tables Vol C Tables 4.2.6.8 and 6.1.1.4'

loop_
_geom_angle_atom_site_label_1
_geom_angle_atom_site_label_2
_geom_angle_atom_site_label_3
_geom_angle
C7 O2 C10 117.7(3)
C2 C1 H1A 109.5
C2 C1 H1B 109.5
H1A C1 H1B 109.5
C2 C1 H1C 109.5
H1A C1 H1C 109.5
H1B C1 H1C 109.5
C3 C2 C1 113.4(3)
C3 C2 Br1 105.8(2)
C1 C2 Br1 110.0(3)
C3 C2 H2 109.2
C1 C2 H2 109.2
Br1 C2 H2 109.2
O1 C3 C4 120.4(3)
O1 C3 C2 118.3(3)
C4 C3 C2 121.3(3)
C5 C4 C9 117.5(3)
C5 C4 C3 119.0(3)
C9 C4 C3 123.4(3)
C6 C5 C4 121.6(3)
C6 C5 H5 119.2
C4 C5 H5 119.2
C5 C6 C7 120.0(3)
C5 C6 H6 120.0
C7 C6 H6 120.0
O2 C7 C8 125.2(3)
O2 C7 C6 115.3(3)
C8 C7 C6 119.5(3)
C9 C8 C7 119.6(3)
C9 C8 H8 120.2
C7 C8 H8 120.2
C8 C9 C4 121.7(3)
C8 C9 H9 119.2
C4 C9 H9 119.2
O2 C10 C11 108.0(3)
O2 C10 H10A 110.1
C11 C10 H10A 110.1
O2 C10 H10B 110.1
C11 C10 H10B 110.1
H10A C10 H10B 108.4
C12 C11 C16 118.5(4)
C12 C11 C10 120.5(4)
C16 C11 C10 121.1(4)
C13 C12 C11 121.3(4)
C13 C12 H12 119.4
C11 C12 H12 119.4
C14 C13 C12 120.2(4)
C14 C13 H13 119.9
C12 C13 H13 119.9
C13 C14 C15 120.1(4)
C13 C14 H14 119.9
C15 C14 H14 119.9
C14 C15 C16 119.8(5)
C14 C15 H15 120.1
C16 C15 H15 120.1
C11 C16 C15 120.1(4)
C11 C16 H16 119.9
C15 C16 H16 119.9

loop_
_geom_bond_atom_site_label_1
_geom_bond_atom_site_label_2
_geom_bond_distance
Br1 C2 1.966(4)
O1 C3 1.226(4)
O2 C7 1.368(4)
O2 C10 1.436(4)
C1 C2 1.522(5)
C1 H1A 0.9600
C1 H1B 0.9600
C1 H1C 0.9600
C2 C3 1.517(5)
C2 H2 0.9800
C3 C4 1.474(4)
C4 C5 1.386(5)
C4 C9 1.398(4)
C5 C6 1.372(5)
C5 H5 0.9300
C6 C7 1.393(5)
C6 H6 0.9300
C7 C8 1.385(5)
C8 C9 1.377(5)
C8 H8 0.9300
C9 H9 0.9300
C10 C11 1.500(5)
C10 H10A 0.9700
C10 H10B 0.9700
C11 C12 1.372(5)
C11 C16 1.378(6)
C12 C13 1.369(6)
C12 H12 0.9300
C13 C14 1.347(7)
C13 H13 0.9300
C14 C15 1.376(7)
C14 H14 0.9300
C15 C16 1.382(6)
C15 H15 0.9300
C16 H16 0.9300

loop_
_geom_hbond_atom_site_label_D
_geom_hbond_atom_site_label_H
_geom_hbond_atom_site_label_A
_geom_hbond_site_symmetry_A
_geom_hbond_distance_DH
_geom_hbond_distance_HA
_geom_hbond_distance_DA
_geom_hbond_angle_DHA
C16 H16 O1 2_545 0.93 2.53 3.417(5) 160

loop_
_geom_torsion_atom_site_label_1
_geom_torsion_atom_site_label_2
_geom_torsion_atom_site_label_3
_geom_torsion_atom_site_label_4
_geom_torsion
C1 C2 C3 O1 11.5(5)
Br1 C2 C3 O1 -109.1(3)
C1 C2 C3 C4 -168.7(3)
Br1 C2 C3 C4 70.7(3)
O1 C3 C4 C5 10.3(5)
C2 C3 C4 C5 -169.5(3)
O1 C3 C4 C9 -167.9(3)
C2 C3 C4 C9 12.3(5)
C9 C4 C5 C6 -0.2(5)
C3 C4 C5 C6 -178.6(3)
C4 C5 C6 C7 0.9(6)
C10 O2 C7 C8 5.4(5)
C10 O2 C7 C6 -174.8(4)
C5 C6 C7 O2 179.7(3)
C5 C6 C7 C8 -0.5(5)
O2 C7 C8 C9 179.3(3)
C6 C7 C8 C9 -0.5(5)
C7 C8 C9 C4 1.2(5)
C5 C4 C9 C8 -0.8(5)
C3 C4 C9 C8 177.4(3)
C7 O2 C10 C11 174.1(3)
O2 C10 C11 C12 -78.0(5)
O2 C10 C11 C16 102.9(4)
C16 C11 C12 C13 -0.2(6)
C10 C11 C12 C13 -179.2(4)
C11 C12 C13 C14 0.1(7)
C12 C13 C14 C15 -0.1(8)
C13 C14 C15 C16 0.1(8)
C12 C11 C16 C15 0.2(6)
C10 C11 C16 C15 179.3(4)
C14 C15 C16 C11 -0.2(7)

loop_
_cod_related_entry_id
_cod_related_entry_database
_cod_related_entry_code
1 ChemSpider 90396
